data_7205514
loop_
_publ_author_name
'Fenton, Hazel'
'Tidmarsh, Ian S.'
'Ward, Michael D.'

_publ_section_title
;
 Luminescent silver(i) coordination networks based on
 bis-(3,5-dimethylpyrazolyl)naphthalene ligands
;
_journal_issue 5
_journal_name_full CrystEngComm
_journal_page_first 1432
_journal_paper_doi 10.1039/c0ce00690d
_journal_volume 13
_journal_year 2011
_chemical_formula_sum 'C70 H78 Ag2 B2 F8 N14'
_chemical_formula_weight 1504.82
_chemical_name_systematic
;
?
;
_space_group_IT_number 92
_symmetry_cell_setting tetragonal
_symmetry_space_group_name_Hall 'P 4abw 2nw'
_symmetry_space_group_name_H-M 'P 41 21 2'
_atom_sites_solution_hydrogens geom
_atom_sites_solution_primary direct
_atom_sites_solution_secondary difmap
_audit_creation_method SHELXL-97
_cell_angle_alpha 90.00
_cell_angle_beta 90.00
_cell_angle_gamma 90.00
_cell_formula_units_Z 4
_cell_length_a 20.379(3)
_cell_length_b 20.379
_cell_length_c 16.588(2)
_cell_measurement_reflns_used 1873
_cell_measurement_temperature 100(2)
_cell_measurement_theta_max 21.64
_cell_measurement_theta_min 6.18
_cell_volume 6889.1(13)
_computing_cell_refinement 'Bruker SMART'
_computing_data_collection 'Bruker SMART'
_computing_data_reduction 'Bruker SAINT'
_computing_molecular_graphics 'Bruker SHELXTL'
_computing_publication_material 'Bruker SHELXTL'
_computing_structure_refinement 'Bruker SHELXTL'
_computing_structure_solution 'Bruker SHELXTL'
_diffrn_ambient_temperature 100(2)
_diffrn_measured_fraction_theta_full 0.999
_diffrn_measured_fraction_theta_max 0.999
_diffrn_measurement_device_type 'CCD area detector'
_diffrn_measurement_method 'phi and omega scans'
_diffrn_radiation_monochromator graphite
_diffrn_radiation_source 'sealed tube'
_diffrn_radiation_type MoK\a
_diffrn_radiation_wavelength 0.71073
_diffrn_reflns_av_R_equivalents 0.0649
_diffrn_reflns_av_sigmaI/netI 0.0469
_diffrn_reflns_limit_h_max 25
_diffrn_reflns_limit_h_min -26
_diffrn_reflns_limit_k_max 26
_diffrn_reflns_limit_k_min -22
_diffrn_reflns_limit_l_max 18
_diffrn_reflns_limit_l_min -21
_diffrn_reflns_number 83365
_diffrn_reflns_theta_full 27.50
_diffrn_reflns_theta_max 27.50
_diffrn_reflns_theta_min 1.41
_exptl_absorpt_coefficient_mu 0.643
_exptl_absorpt_correction_T_max 0.9326
_exptl_absorpt_correction_T_min 0.9097
_exptl_absorpt_correction_type multi-scan
_exptl_absorpt_process_details SADABS
_exptl_crystal_colour colourless
_exptl_crystal_density_diffrn 1.451
_exptl_crystal_density_method 'not measured'
_exptl_crystal_description block
_exptl_crystal_F_000 3088
_exptl_crystal_size_max 0.15
_exptl_crystal_size_mid 0.15
_exptl_crystal_size_min 0.11
_refine_diff_density_max 0.621
_refine_diff_density_min -0.359
_refine_diff_density_rms 0.073
_refine_ls_abs_structure_details 'Flack H D (1983), Acta Cryst. A39, 876-881'
_refine_ls_abs_structure_Flack 0.00(3)
_refine_ls_extinction_method none
_refine_ls_goodness_of_fit_ref 1.065
_refine_ls_hydrogen_treatment constr
_refine_ls_matrix_type full
_refine_ls_number_parameters 447
_refine_ls_number_reflns 7917
_refine_ls_number_restraints 22
_refine_ls_restrained_S_all 1.067
_refine_ls_R_factor_all 0.0590
_refine_ls_R_factor_gt 0.0418
_refine_ls_shift/su_max 0.001
_refine_ls_shift/su_mean 0.000
_refine_ls_structure_factor_coef Fsqd
_refine_ls_weighting_details 'calc w=1/[\s^2^(Fo^2^)+(0.0544P)^2^+4.4263P] where P=(Fo^2^+2Fc^2^)/3'
_refine_ls_weighting_scheme calc
_refine_ls_wR_factor_gt 0.1046
_refine_ls_wR_factor_ref 0.1114
_reflns_number_gt 6415
_reflns_number_total 7917
_reflns_threshold_expression >2sigma(I)
_cod_data_source_file C0CE00690D.TXT
_cod_data_source_block imw1188p41212
_cod_depositor_comments
;
The following automatic conversions were performed:
'_symmetry_cell_setting' value 'Tetragonal' changed to 'tetragonal'
according to '/home/saulius/struct/CIF-dictionaries/cif_core.dic'
dictionary named 'cif_core.dic' version 2.4.1 from 2010-06-29.

Automatic conversion script
Id: cif_fix_enum 1555 2011-01-17 13:19:09Z saulius 
;
_cod_original_cell_volume 6889.3(13)
_cod_database_code 7205514

loop_
_symmetry_equiv_pos_as_xyz
'x, y, z'
'-x, -y, z+1/2'
'-y+1/2, x+1/2, z+1/4'
'y, x, -z'
'y+1/2, -x+1/2, z+3/4'
'-x+1/2, y+1/2, -z+1/4'
'-y, -x, -z+1/2'
'x+1/2, -y+1/2, -z+3/4'

loop_
_atom_site_label
_atom_site_type_symbol
_atom_site_fract_x
_atom_site_fract_y
_atom_site_fract_z
_atom_site_U_iso_or_equiv
_atom_site_adp_type
_atom_site_occupancy
_atom_site_symmetry_multiplicity
_atom_site_calc_flag
_atom_site_refinement_flags
_atom_site_disorder_assembly
_atom_site_disorder_group
Ag1 Ag 0.985926(15) 0.232561(15) 0.093633(19) 0.03486(10) Uani 1 1 d . . .
N111 N 0.83519(16) 0.20203(16) 0.0409(2) 0.0271(7) Uani 1 1 d . . .
N112 N 0.89716(17) 0.17777(16) 0.0520(2) 0.0307(8) Uani 1 1 d . . .
C113 C 0.8946(2) 0.11502(19) 0.0267(3) 0.0322(9) Uani 1 1 d . . .
C114 C 0.8310(2) 0.1007(2) 0.0002(3) 0.0334(9) Uani 1 1 d . . .
H114 H 0.8161 0.0600 -0.0209 0.040 Uiso 1 1 calc R . .
C115 C 0.7945(2) 0.15656(19) 0.0103(2) 0.0297(9) Uani 1 1 d . . .
C116 C 0.9540(2) 0.0732(2) 0.0285(3) 0.0415(11) Uani 1 1 d . . .
H11A H 0.9670 0.0622 -0.0267 0.062 Uiso 1 1 calc R . .
H11B H 0.9446 0.0328 0.0584 0.062 Uiso 1 1 calc R . .
H11C H 0.9898 0.0969 0.0552 0.062 Uiso 1 1 calc R . .
C117 C 0.7243(2) 0.1701(2) -0.0060(3) 0.0417(11) Uani 1 1 d . . .
H11D H 0.7014 0.1781 0.0450 0.063 Uiso 1 1 calc R . .
H11E H 0.7046 0.1322 -0.0331 0.063 Uiso 1 1 calc R . .
H11F H 0.7205 0.2088 -0.0406 0.063 Uiso 1 1 calc R . .
C118 C 0.8210(2) 0.26830(19) 0.0670(2) 0.0300(9) Uani 1 1 d . . .
H11G H 0.8428 0.2759 0.1195 0.036 Uiso 1 1 calc R . .
H11H H 0.7731 0.2724 0.0756 0.036 Uiso 1 1 calc R . .
C121 C 0.84276(18) 0.32152(18) 0.0085(2) 0.0255(8) Uani 1 1 d . . .
C122 C 0.84917(19) 0.3085(2) -0.0712(2) 0.0288(9) Uani 1 1 d . . .
H122 H 0.8417 0.2652 -0.0903 0.035 Uiso 1 1 calc R . .
C123 C 0.8668(2) 0.35843(18) -0.1263(2) 0.0297(9) Uani 1 1 d . . .
H123 H 0.8697 0.3485 -0.1821 0.036 Uiso 1 1 calc R . .
C124 C 0.87972(17) 0.42103(19) -0.1003(3) 0.0290(9) Uani 1 1 d . . .
C125 C 0.87602(17) 0.43589(19) -0.0168(2) 0.0247(8) Uani 1 1 d . . .
C126 C 0.85434(17) 0.38624(18) 0.0383(2) 0.0250(8) Uani 1 1 d . . .
C131 C 0.89136(19) 0.49913(18) 0.0150(3) 0.0294(9) Uani 1 1 d . . .
H131 H 0.9071 0.5323 -0.0202 0.035 Uiso 1 1 calc R . .
C132 C 0.88388(17) 0.5128(2) 0.0950(3) 0.0317(9) Uani 1 1 d . . .
H132 H 0.8951 0.5551 0.1147 0.038 Uiso 1 1 calc R . .
C133 C 0.85980(18) 0.46538(19) 0.1482(3) 0.0306(9) Uani 1 1 d . . .
H133 H 0.8527 0.4759 0.2033 0.037 Uiso 1 1 calc R . .
C134 C 0.84656(19) 0.4032(2) 0.1201(2) 0.0294(8) Uani 1 1 d . . .
H134 H 0.8317 0.3708 0.1569 0.035 Uiso 1 1 calc R . .
N211 N 1.03987(16) 0.20180(16) 0.27107(19) 0.0294(7) Uani 1 1 d . . .
N212 N 1.05569(16) 0.20812(16) 0.1920(2) 0.0293(7) Uani 1 1 d . . .
C213 C 1.1170(2) 0.1865(2) 0.1849(3) 0.0339(10) Uani 1 1 d . . .
C214 C 1.1406(2) 0.1658(2) 0.2590(3) 0.0349(10) Uani 1 1 d . . .
H214 H 1.1828 0.1480 0.2700 0.042 Uiso 1 1 calc R . .
C215 C 1.0908(2) 0.1761(2) 0.3133(3) 0.0334(10) Uani 1 1 d . . .
C216 C 1.1497(2) 0.1859(2) 0.1042(3) 0.0428(11) Uani 1 1 d . . .
H21A H 1.1367 0.1464 0.0746 0.064 Uiso 1 1 calc R . .
H21B H 1.1975 0.1861 0.1114 0.064 Uiso 1 1 calc R . .
H21C H 1.1365 0.2249 0.0736 0.064 Uiso 1 1 calc R . .
C217 C 1.0861(2) 0.1638(3) 0.4018(3) 0.0468(11) Uani 1 1 d . . .
H21D H 1.0816 0.2056 0.4302 0.070 Uiso 1 1 calc R . .
H21E H 1.1260 0.1414 0.4202 0.070 Uiso 1 1 calc R . .
H21F H 1.0479 0.1361 0.4130 0.070 Uiso 1 1 calc R . .
C218 C 0.97537(19) 0.21959(19) 0.2972(2) 0.0308(9) Uani 1 1 d . . .
H21G H 0.9636 0.2625 0.2734 0.037 Uiso 1 1 calc R . .
H21H H 0.9754 0.2246 0.3566 0.037 Uiso 1 1 calc R . .
C221 C 0.92409(19) 0.16946(19) 0.2737(2) 0.0273(8) Uani 1 1 d . . .
C222 C 0.94148(19) 0.10609(19) 0.2614(2) 0.0278(9) Uani 1 1 d . . .
H222 H 0.9860 0.0933 0.2679 0.033 Uiso 1 1 calc R . .
C223 C 0.85671(19) 0.18921(19) 0.2640(2) 0.0251(8) Uani 1 1 d . . .
C231 C 0.7714(2) 0.2724(2) 0.2668(2) 0.0341(9) Uani 1 1 d . . .
H231 H 0.7573 0.3156 0.2800 0.041 Uiso 1 1 calc R . .
C232 C 0.8350(2) 0.25432(19) 0.2814(2) 0.0302(9) Uani 1 1 d . . .
H232 H 0.8649 0.2853 0.3032 0.036 Uiso 1 1 calc R . .
N311 N 1.03398(16) 0.37022(17) 0.0102(2) 0.0313(8) Uani 1 1 d . . .
N312 N 1.01853(17) 0.30567(17) -0.0012(2) 0.0323(8) Uani 1 1 d . . .
C313 C 1.0311(2) 0.2938(2) -0.0779(3) 0.0401(11) Uani 1 1 d . . .
C314 C 1.0558(2) 0.3496(3) -0.1152(3) 0.0436(11) Uani 1 1 d . . .
H314 H 1.0692 0.3536 -0.1699 0.052 Uiso 1 1 calc R . .
C315 C 1.0570(2) 0.3975(3) -0.0581(3) 0.0420(11) Uani 1 1 d . . .
C316 C 1.0162(3) 0.2272(3) -0.1138(3) 0.0539(12) Uani 1 1 d . . .
H31A H 1.0289 0.1928 -0.0756 0.081 Uiso 1 1 calc R . .
H31B H 1.0408 0.2218 -0.1641 0.081 Uiso 1 1 calc R . .
H31C H 0.9691 0.2239 -0.1250 0.081 Uiso 1 1 calc R . .
C317 C 1.0778(3) 0.4691(3) -0.0612(3) 0.0554(14) Uani 1 1 d . . .
H31D H 1.0443 0.4963 -0.0351 0.083 Uiso 1 1 calc R . .
H31E H 1.0828 0.4827 -0.1176 0.083 Uiso 1 1 calc R . .
H31F H 1.1197 0.4744 -0.0331 0.083 Uiso 1 1 calc R . .
C318 C 1.02583(19) 0.3987(2) 0.0898(3) 0.0338(9) Uani 1 1 d . . .
H31G H 0.9828 0.3849 0.1116 0.041 Uiso 1 1 calc R . .
H31H H 1.0251 0.4471 0.0846 0.041 Uiso 1 1 calc R . .
F1 F 0.77829(17) 0.44500(19) 0.44709(17) 0.0753(10) Uani 1 1 d . . .
F2 F 0.72030(13) 0.42554(18) 0.3338(2) 0.0684(9) Uani 1 1 d . . .
F3 F 0.83047(12) 0.40996(13) 0.3350(2) 0.0571(7) Uani 1 1 d . . .
F4 F 0.78871(16) 0.51179(14) 0.3383(2) 0.0666(9) Uani 1 1 d . . .
B1 B 0.7787(2) 0.4487(3) 0.3642(3) 0.0382(11) Uani 1 1 d . . .
N1SX N 0.9723(9) 0.0445(7) 0.8124(10) 0.095(3) Uiso 0.38 1 d PDU A -1
C2SX C 0.9711(11) 0.0804(9) 0.7626(11) 0.092(3) Uiso 0.38 1 d PDU A -1
C3SX C 0.9702(10) 0.1306(9) 0.6986(11) 0.090(3) Uiso 0.38 1 d PDU A -1
H3S1 H 0.9344 0.1617 0.7089 0.135 Uiso 0.38 1 calc PR A -1
H3S2 H 0.9633 0.1094 0.6463 0.135 Uiso 0.38 1 calc PR A -1
H3S3 H 1.0121 0.1541 0.6982 0.135 Uiso 0.38 1 calc PR A -1
N1SY N 1.0187(11) 0.0744(10) 0.8282(12) 0.090(3) Uiso 0.28 1 d PDU B -2
C2SY C 1.0120(14) 0.0950(13) 0.7672(12) 0.091(3) Uiso 0.28 1 d PDU B -2
C3SY C 0.9997(14) 0.1192(14) 0.6849(12) 0.090(3) Uiso 0.28 1 d PDU B -2
H3S4 H 1.0330 0.1014 0.6482 0.136 Uiso 0.28 1 calc PR B -2
H3S5 H 1.0019 0.1672 0.6845 0.136 Uiso 0.28 1 calc PR B -2
H3S6 H 0.9561 0.1051 0.6672 0.136 Uiso 0.28 1 calc PR B -2
N1SZ N 0.7781(6) 0.1958(6) 0.7599(10) 0.060(3) Uiso 0.34 1 d PDU C -3
C2SZ C 0.8286(6) 0.2038(8) 0.7377(11) 0.060(3) Uiso 0.34 1 d PDU C -3
C3SZ C 0.8974(6) 0.2166(9) 0.7157(11) 0.067(3) Uiso 0.34 1 d PDU C -3
H3S7 H 0.8991 0.2503 0.6737 0.101 Uiso 0.34 1 calc PR C -3
H3S8 H 0.9175 0.1761 0.6955 0.101 Uiso 0.34 1 calc PR C -3
H3S9 H 0.9215 0.2318 0.7633 0.101 Uiso 0.34 1 calc PR C -3

loop_
_atom_site_aniso_label
_atom_site_aniso_U_11
_atom_site_aniso_U_22
_atom_site_aniso_U_33
_atom_site_aniso_U_23
_atom_site_aniso_U_13
_atom_site_aniso_U_12
Ag1 0.03530(17) 0.04080(18) 0.02847(16) -0.00036(14) -0.00300(13) 0.00054(14)
N111 0.0257(17) 0.0293(17) 0.0263(19) 0.0031(14) -0.0017(14) 0.0006(14)
N112 0.0365(19) 0.0295(18) 0.0259(19) 0.0056(14) -0.0005(15) 0.0029(15)
C113 0.032(2) 0.031(2) 0.033(2) 0.0073(17) 0.0018(18) 0.0017(16)
C114 0.041(2) 0.026(2) 0.034(2) -0.0012(17) 0.0017(18) -0.0003(18)
C115 0.035(2) 0.026(2) 0.028(2) 0.0045(17) -0.0038(17) -0.0034(17)
C116 0.046(3) 0.029(2) 0.049(3) 0.004(2) 0.003(2) 0.004(2)
C117 0.036(2) 0.039(2) 0.050(3) 0.004(2) -0.006(2) -0.005(2)
C118 0.038(2) 0.0259(19) 0.026(2) 0.0026(17) 0.0020(16) 0.0006(18)
C121 0.0236(19) 0.026(2) 0.027(2) 0.0025(16) -0.0009(16) 0.0009(16)
C122 0.030(2) 0.028(2) 0.029(2) 0.0041(16) 0.0011(16) 0.0015(16)
C123 0.035(2) 0.028(2) 0.025(2) 0.0018(16) 0.0038(16) 0.0011(17)
C124 0.0195(18) 0.032(2) 0.035(2) 0.0099(18) 0.0003(17) 0.0018(15)
C125 0.0182(18) 0.027(2) 0.029(2) 0.0008(16) -0.0028(15) 0.0031(15)
C126 0.0177(18) 0.027(2) 0.030(2) 0.0064(16) -0.0019(15) 0.0007(14)
C131 0.029(2) 0.027(2) 0.032(2) 0.0052(16) 0.0010(16) 0.0005(16)
C132 0.0273(19) 0.0268(18) 0.041(2) -0.006(2) -0.0069(18) 0.0033(16)
C133 0.029(2) 0.032(2) 0.030(2) -0.0043(18) -0.0016(18) 0.0052(16)
C134 0.026(2) 0.034(2) 0.028(2) -0.0003(17) 0.0001(16) 0.0032(16)
N211 0.0315(18) 0.0305(18) 0.0262(18) 0.0021(14) -0.0041(14) -0.0084(14)
N212 0.0316(18) 0.0307(17) 0.0254(18) 0.0018(14) -0.0047(14) -0.0043(14)
C213 0.038(2) 0.030(2) 0.034(2) 0.0017(17) -0.0016(18) -0.0086(18)
C214 0.025(2) 0.039(2) 0.040(3) 0.006(2) -0.0071(19) -0.0064(18)
C215 0.032(2) 0.038(2) 0.031(2) 0.0047(18) -0.0059(17) -0.0120(18)
C216 0.045(3) 0.046(3) 0.037(3) 0.001(2) 0.007(2) 0.000(2)
C217 0.042(3) 0.064(3) 0.035(2) 0.016(2) -0.009(2) -0.012(2)
C218 0.032(2) 0.033(2) 0.028(2) 0.0009(16) -0.0015(16) -0.0055(16)
C221 0.034(2) 0.032(2) 0.0157(18) 0.0025(16) -0.0007(16) -0.0081(16)
C222 0.026(2) 0.030(2) 0.028(2) -0.0002(17) 0.0007(16) -0.0020(16)
C223 0.032(2) 0.030(2) 0.0133(19) 0.0040(15) 0.0033(16) -0.0039(16)
C231 0.044(2) 0.031(2) 0.027(2) 0.0037(17) 0.0111(19) 0.0026(19)
C232 0.037(2) 0.027(2) 0.027(2) 0.0054(16) 0.0041(17) -0.0022(17)
N311 0.0318(19) 0.038(2) 0.0242(18) 0.0076(15) -0.0020(14) -0.0019(15)
N312 0.0300(17) 0.044(2) 0.0228(18) 0.0046(15) -0.0027(15) 0.0006(16)
C313 0.034(2) 0.060(3) 0.027(2) 0.001(2) -0.0024(17) 0.004(2)
C314 0.036(2) 0.069(3) 0.026(2) 0.007(2) 0.0010(19) 0.001(2)
C315 0.027(2) 0.061(3) 0.039(3) 0.020(2) -0.0049(19) 0.000(2)
C316 0.052(3) 0.072(3) 0.038(3) -0.013(2) 0.002(2) 0.003(3)
C317 0.054(3) 0.059(3) 0.052(3) 0.027(3) -0.007(2) -0.006(2)
C318 0.029(2) 0.037(2) 0.035(2) 0.002(2) -0.0021(19) 0.0007(17)
F1 0.080(2) 0.114(3) 0.0318(16) 0.0036(17) -0.0024(15) -0.024(2)
F2 0.0389(16) 0.105(3) 0.061(2) -0.0337(19) -0.0065(14) -0.0064(16)
F3 0.0386(15) 0.0500(16) 0.083(2) -0.0035(16) 0.0033(15) 0.0044(12)
F4 0.079(2) 0.0466(16) 0.074(2) 0.0148(17) -0.0067(17) 0.0167(15)
B1 0.036(3) 0.044(3) 0.035(3) -0.004(2) -0.006(2) -0.004(2)

loop_
_atom_type_symbol
_atom_type_description
_atom_type_scat_dispersion_real
_atom_type_scat_dispersion_imag
_atom_type_scat_source
C C 0.0033 0.0016 'International Tables Vol C Tables 4.2.6.8 and 6.1.1.4'
H H 0.0000 0.0000 'International Tables Vol C Tables 4.2.6.8 and 6.1.1.4'
Ag Ag -0.8971 1.1015 'International Tables Vol C Tables 4.2.6.8 and 6.1.1.4'
B B 0.0013 0.0007 'International Tables Vol C Tables 4.2.6.8 and 6.1.1.4'
F F 0.0171 0.0103 'International Tables Vol C Tables 4.2.6.8 and 6.1.1.4'
N N 0.0061 0.0033 'International Tables Vol C Tables 4.2.6.8 and 6.1.1.4'

loop_
_geom_angle_atom_site_label_1
_geom_angle_atom_site_label_2
_geom_angle_atom_site_label_3
_geom_angle
_geom_angle_site_symmetry_1
_geom_angle_site_symmetry_3
_geom_angle_publ_flag
N212 Ag1 N112 129.29(12) . . ?
N212 Ag1 N312 118.03(12) . . ?
N112 Ag1 N312 110.55(12) . . ?
C115 N111 N112 111.8(3) . . ?
C115 N111 C118 129.3(3) . . ?
N112 N111 C118 118.8(3) . . ?
C113 N112 N111 105.4(3) . . ?
C113 N112 Ag1 127.0(3) . . ?
N111 N112 Ag1 127.4(2) . . ?
N112 C113 C114 109.4(4) . . ?
N112 C113 C116 120.6(4) . . ?
C114 C113 C116 130.0(4) . . ?
C115 C114 C113 106.9(4) . . ?
C115 C114 H114 126.6 . . ?
C113 C114 H114 126.6 . . ?
N111 C115 C114 106.6(4) . . ?
N111 C115 C117 122.4(4) . . ?
C114 C115 C117 131.0(4) . . ?
C113 C116 H11A 109.5 . . ?
C113 C116 H11B 109.5 . . ?
H11A C116 H11B 109.5 . . ?
C113 C116 H11C 109.5 . . ?
H11A C116 H11C 109.5 . . ?
H11B C116 H11C 109.5 . . ?
C115 C117 H11D 109.5 . . ?
C115 C117 H11E 109.5 . . ?
H11D C117 H11E 109.5 . . ?
C115 C117 H11F 109.5 . . ?
H11D C117 H11F 109.5 . . ?
H11E C117 H11F 109.5 . . ?
N111 C118 C121 114.6(3) . . ?
N111 C118 H11G 108.6 . . ?
C121 C118 H11G 108.6 . . ?
N111 C118 H11H 108.6 . . ?
C121 C118 H11H 108.6 . . ?
H11G C118 H11H 107.6 . . ?
C122 C121 C126 120.2(4) . . ?
C122 C121 C118 120.7(4) . . ?
C126 C121 C118 119.0(4) . . ?
C121 C122 C123 121.0(4) . . ?
C121 C122 H122 119.5 . . ?
C123 C122 H122 119.5 . . ?
C124 C123 C122 121.0(4) . . ?
C124 C123 H123 119.5 . . ?
C122 C123 H123 119.5 . . ?
C123 C124 C125 119.6(4) . . ?
C123 C124 C318 120.4(4) . 5_564 ?
C125 C124 C318 120.0(4) . 5_564 ?
C124 C125 C131 122.8(4) . . ?
C124 C125 C126 119.2(3) . . ?
C131 C125 C126 118.0(4) . . ?
C134 C126 C121 122.8(4) . . ?
C134 C126 C125 118.4(4) . . ?
C121 C126 C125 118.8(3) . . ?
C132 C131 C125 121.3(4) . . ?
C132 C131 H131 119.3 . . ?
C125 C131 H131 119.3 . . ?
C131 C132 C133 120.8(4) . . ?
C131 C132 H132 119.6 . . ?
C133 C132 H132 119.6 . . ?
C134 C133 C132 119.3(4) . . ?
C134 C133 H133 120.3 . . ?
C132 C133 H133 120.3 . . ?
C133 C134 C126 122.1(4) . . ?
C133 C134 H134 119.0 . . ?
C126 C134 H134 119.0 . . ?
N212 N211 C215 110.8(3) . . ?
N212 N211 C218 119.2(3) . . ?
C215 N211 C218 130.0(3) . . ?
C213 N212 N211 106.1(3) . . ?
C213 N212 Ag1 127.6(3) . . ?
N211 N212 Ag1 125.4(2) . . ?
N212 C213 C214 110.4(4) . . ?
N212 C213 C216 120.1(4) . . ?
C214 C213 C216 129.5(4) . . ?
C215 C214 C213 106.2(4) . . ?
C215 C214 H214 126.9 . . ?
C213 C214 H214 126.9 . . ?
N211 C215 C214 106.5(4) . . ?
N211 C215 C217 121.7(4) . . ?
C214 C215 C217 131.8(4) . . ?
C213 C216 H21A 109.5 . . ?
C213 C216 H21B 109.5 . . ?
H21A C216 H21B 109.5 . . ?
C213 C216 H21C 109.5 . . ?
H21A C216 H21C 109.5 . . ?
H21B C216 H21C 109.5 . . ?
C215 C217 H21D 109.5 . . ?
C215 C217 H21E 109.5 . . ?
H21D C217 H21E 109.5 . . ?
C215 C217 H21F 109.5 . . ?
H21D C217 H21F 109.5 . . ?
H21E C217 H21F 109.5 . . ?
N211 C218 C221 112.7(3) . . ?
N211 C218 H21G 109.1 . . ?
C221 C218 H21G 109.1 . . ?
N211 C218 H21H 109.1 . . ?
C221 C218 H21H 109.1 . . ?
H21G C218 H21H 107.8 . . ?
C222 C221 C223 119.9(3) . . ?
C222 C221 C218 120.1(4) . . ?
C223 C221 C218 119.9(4) . . ?
C221 C222 C222 120.8(2) . 7_665 ?
C221 C222 H222 119.6 . . ?
C222 C222 H222 119.6 7_665 . ?
C223 C223 C232 118.7(2) 7_665 . ?
C223 C223 C221 119.1(2) 7_665 . ?
C232 C223 C221 122.2(4) . . ?
C232 C231 C231 120.6(2) . 7_665 ?
C232 C231 H231 119.7 . . ?
C231 C231 H231 119.7 7_665 . ?
C231 C232 C223 120.6(4) . . ?
C231 C232 H232 119.7 . . ?
C223 C232 H232 119.7 . . ?
C315 N311 N312 111.3(4) . . ?
C315 N311 C318 129.8(4) . . ?
N312 N311 C318 119.0(3) . . ?
C313 N312 N311 105.3(3) . . ?
C313 N312 Ag1 127.3(3) . . ?
N311 N312 Ag1 127.2(2) . . ?
N312 C313 C314 110.5(4) . . ?
N312 C313 C316 120.3(4) . . ?
C314 C313 C316 129.2(4) . . ?
C315 C314 C313 106.5(4) . . ?
C315 C314 H314 126.8 . . ?
C313 C314 H314 126.8 . . ?
N311 C315 C314 106.4(4) . . ?
N311 C315 C317 121.6(5) . . ?
C314 C315 C317 132.0(4) . . ?
C313 C316 H31A 109.5 . . ?
C313 C316 H31B 109.5 . . ?
H31A C316 H31B 109.5 . . ?
C313 C316 H31C 109.5 . . ?
H31A C316 H31C 109.5 . . ?
H31B C316 H31C 109.5 . . ?
C315 C317 H31D 109.5 . . ?
C315 C317 H31E 109.5 . . ?
H31D C317 H31E 109.5 . . ?
C315 C317 H31F 109.5 . . ?
H31D C317 H31F 109.5 . . ?
H31E C317 H31F 109.5 . . ?
N311 C318 C124 114.3(3) . 3_645 ?
N311 C318 H31G 108.7 . . ?
C124 C318 H31G 108.7 3_645 . ?
N311 C318 H31H 108.7 . . ?
C124 C318 H31H 108.7 3_645 . ?
H31G C318 H31H 107.6 . . ?
F4 B1 F1 111.4(4) . . ?
F4 B1 F2 109.5(4) . . ?
F1 B1 F2 110.0(4) . . ?
F4 B1 F3 107.9(4) . . ?
F1 B1 F3 108.7(4) . . ?
F2 B1 F3 109.3(4) . . ?
N1SX C2SX C3SX 177(2) . . ?
C2SX C3SX H3S1 109.5 . . ?
C2SX C3SX H3S2 109.5 . . ?
H3S1 C3SX H3S2 109.5 . . ?
C2SX C3SX H3S3 109.5 . . ?
H3S1 C3SX H3S3 109.5 . . ?
H3S2 C3SX H3S3 109.5 . . ?
N1SY C2SY C3SY 176(3) . . ?
C2SY C3SY H3S4 109.5 . . ?
C2SY C3SY H3S5 109.5 . . ?
H3S4 C3SY H3S5 109.5 . . ?
C2SY C3SY H3S6 109.5 . . ?
H3S4 C3SY H3S6 109.5 . . ?
H3S5 C3SY H3S6 109.5 . . ?
N1SZ C2SZ C3SZ 174.7(17) . . ?
C2SZ C3SZ H3S7 109.5 . . ?
C2SZ C3SZ H3S8 109.5 . . ?
H3S7 C3SZ H3S8 109.5 . . ?
C2SZ C3SZ H3S9 109.5 . . ?
H3S7 C3SZ H3S9 109.5 . . ?
H3S8 C3SZ H3S9 109.5 . . ?

loop_
_geom_bond_atom_site_label_1
_geom_bond_atom_site_label_2
_geom_bond_distance
_geom_bond_site_symmetry_2
_geom_bond_publ_flag
Ag1 N212 2.221(3) . ?
Ag1 N112 2.235(4) . ?
Ag1 N312 2.266(3) . ?
N111 C115 1.343(5) . ?
N111 N112 1.369(5) . ?
N111 C118 1.447(5) . ?
N112 C113 1.347(5) . ?
C113 C114 1.399(6) . ?
C113 C116 1.482(6) . ?
C114 C115 1.371(6) . ?
C114 H114 0.9500 . ?
C115 C117 1.482(6) . ?
C116 H11A 0.9800 . ?
C116 H11B 0.9800 . ?
C116 H11C 0.9800 . ?
C117 H11D 0.9800 . ?
C117 H11E 0.9800 . ?
C117 H11F 0.9800 . ?
C118 C121 1.522(5) . ?
C118 H11G 0.9900 . ?
C118 H11H 0.9900 . ?
C121 C122 1.354(6) . ?
C121 C126 1.428(5) . ?
C122 C123 1.414(5) . ?
C122 H122 0.9500 . ?
C123 C124 1.372(6) . ?
C123 H123 0.9500 . ?
C124 C125 1.420(6) . ?
C124 C318 1.520(5) 5_564 ?
C125 C131 1.427(5) . ?
C125 C126 1.434(5) . ?
C126 C134 1.408(5) . ?
C131 C132 1.363(6) . ?
C131 H131 0.9500 . ?
C132 C133 1.399(6) . ?
C132 H132 0.9500 . ?
C133 C134 1.377(6) . ?
C133 H133 0.9500 . ?
C134 H134 0.9500 . ?
N211 N212 1.356(5) . ?
N211 C215 1.357(5) . ?
N211 C218 1.431(5) . ?
N212 C213 1.330(5) . ?
C213 C214 1.386(6) . ?
C213 C216 1.496(6) . ?
C214 C215 1.375(6) . ?
C214 H214 0.9500 . ?
C215 C217 1.491(6) . ?
C216 H21A 0.9800 . ?
C216 H21B 0.9800 . ?
C216 H21C 0.9800 . ?
C217 H21D 0.9800 . ?
C217 H21E 0.9800 . ?
C217 H21F 0.9800 . ?
C218 C221 1.512(5) . ?
C218 H21G 0.9900 . ?
C218 H21H 0.9900 . ?
C221 C222 1.355(6) . ?
C221 C223 1.440(6) . ?
C222 C222 1.422(8) 7_665 ?
C222 H222 0.9500 . ?
C223 C223 1.403(8) 7_665 ?
C223 C232 1.428(6) . ?
C231 C232 1.368(6) . ?
C231 C231 1.382(9) 7_665 ?
C231 H231 0.9500 . ?
C232 H232 0.9500 . ?
N311 C315 1.346(5) . ?
N311 N312 1.366(5) . ?
N311 C318 1.452(6) . ?
N312 C313 1.320(5) . ?
C313 C314 1.388(7) . ?
C313 C316 1.513(7) . ?
C314 C315 1.362(7) . ?
C314 H314 0.9500 . ?
C315 C317 1.520(7) . ?
C316 H31A 0.9800 . ?
C316 H31B 0.9800 . ?
C316 H31C 0.9800 . ?
C317 H31D 0.9800 . ?
C317 H31E 0.9800 . ?
C317 H31F 0.9800 . ?
C318 C124 1.520(5) 3_645 ?
C318 H31G 0.9900 . ?
C318 H31H 0.9900 . ?
F1 B1 1.376(6) . ?
F2 B1 1.377(6) . ?
F3 B1 1.403(6) . ?
F4 B1 1.372(6) . ?
N1SX C2SX 1.1044(17) . ?
C2SX C3SX 1.4729(17) . ?
C3SX H3S1 0.9800 . ?
C3SX H3S2 0.9800 . ?
C3SX H3S3 0.9800 . ?
N1SY C2SY 1.1040(18) . ?
C2SY C3SY 1.4733(18) . ?
C3SY H3S4 0.9800 . ?
C3SY H3S5 0.9800 . ?
C3SY H3S6 0.9800 . ?
N1SZ C2SZ 1.1045(18) . ?
C2SZ C3SZ 1.4736(18) . ?
C3SZ H3S7 0.9800 . ?
C3SZ H3S8 0.9800 . ?
C3SZ H3S9 0.9800 . ?

loop_
_geom_torsion_atom_site_label_1
_geom_torsion_atom_site_label_2
_geom_torsion_atom_site_label_3
_geom_torsion_atom_site_label_4
_geom_torsion
_geom_torsion_site_symmetry_1
_geom_torsion_site_symmetry_2
_geom_torsion_site_symmetry_3
_geom_torsion_site_symmetry_4
_geom_torsion_publ_flag
C115 N111 N112 C113 0.4(4) . . . . ?
C118 N111 N112 C113 176.5(3) . . . . ?
C115 N111 N112 Ag1 175.9(3) . . . . ?
C118 N111 N112 Ag1 -8.0(5) . . . . ?
N212 Ag1 N112 C113 -56.6(4) . . . . ?
N312 Ag1 N112 C113 106.2(3) . . . . ?
N212 Ag1 N112 N111 128.8(3) . . . . ?
N312 Ag1 N112 N111 -68.4(3) . . . . ?
N111 N112 C113 C114 -0.1(4) . . . . ?
Ag1 N112 C113 C114 -175.6(3) . . . . ?
N111 N112 C113 C116 178.9(4) . . . . ?
Ag1 N112 C113 C116 3.4(6) . . . . ?
N112 C113 C114 C115 -0.3(5) . . . . ?
C116 C113 C114 C115 -179.1(4) . . . . ?
N112 N111 C115 C114 -0.6(5) . . . . ?
C118 N111 C115 C114 -176.2(4) . . . . ?
N112 N111 C115 C117 178.9(4) . . . . ?
C118 N111 C115 C117 3.3(6) . . . . ?
C113 C114 C115 N111 0.5(5) . . . . ?
C113 C114 C115 C117 -178.9(4) . . . . ?
C115 N111 C118 C121 -103.8(5) . . . . ?
N112 N111 C118 C121 80.9(4) . . . . ?
N111 C118 C121 C122 25.3(5) . . . . ?
N111 C118 C121 C126 -156.7(3) . . . . ?
C126 C121 C122 C123 -0.6(6) . . . . ?
C118 C121 C122 C123 177.4(4) . . . . ?
C121 C122 C123 C124 1.9(6) . . . . ?
C122 C123 C124 C125 0.6(6) . . . . ?
C122 C123 C124 C318 179.9(4) . . . 5_564 ?
C123 C124 C125 C131 177.4(4) . . . . ?
C318 C124 C125 C131 -1.9(5) 5_564 . . . ?
C123 C124 C125 C126 -4.3(5) . . . . ?
C318 C124 C125 C126 176.4(3) 5_564 . . . ?
C122 C121 C126 C134 178.0(4) . . . . ?
C118 C121 C126 C134 0.1(5) . . . . ?
C122 C121 C126 C125 -3.2(5) . . . . ?
C118 C121 C126 C125 178.8(3) . . . . ?
C124 C125 C126 C134 -175.6(3) . . . . ?
C131 C125 C126 C134 2.8(5) . . . . ?
C124 C125 C126 C121 5.6(5) . . . . ?
C131 C125 C126 C121 -176.1(3) . . . . ?
C124 C125 C131 C132 176.4(4) . . . . ?
C126 C125 C131 C132 -1.9(5) . . . . ?
C125 C131 C132 C133 -1.1(6) . . . . ?
C131 C132 C133 C134 3.1(6) . . . . ?
C132 C133 C134 C126 -2.2(6) . . . . ?
C121 C126 C134 C133 178.0(3) . . . . ?
C125 C126 C134 C133 -0.8(5) . . . . ?
C215 N211 N212 C213 -0.3(4) . . . . ?
C218 N211 N212 C213 -178.2(3) . . . . ?
C215 N211 N212 Ag1 169.8(3) . . . . ?
C218 N211 N212 Ag1 -8.1(5) . . . . ?
N112 Ag1 N212 C213 107.2(3) . . . . ?
N312 Ag1 N212 C213 -54.5(4) . . . . ?
N112 Ag1 N212 N211 -60.8(3) . . . . ?
N312 Ag1 N212 N211 137.6(3) . . . . ?
N211 N212 C213 C214 0.5(5) . . . . ?
Ag1 N212 C213 C214 -169.3(3) . . . . ?
N211 N212 C213 C216 179.2(4) . . . . ?
Ag1 N212 C213 C216 9.4(6) . . . . ?
N212 C213 C214 C215 -0.5(5) . . . . ?
C216 C213 C214 C215 -179.0(4) . . . . ?
N212 N211 C215 C214 0.0(4) . . . . ?
C218 N211 C215 C214 177.6(4) . . . . ?
N212 N211 C215 C217 -179.7(4) . . . . ?
C218 N211 C215 C217 -2.1(7) . . . . ?
C213 C214 C215 N211 0.3(5) . . . . ?
C213 C214 C215 C217 180.0(5) . . . . ?
N212 N211 C218 C221 75.0(4) . . . . ?
C215 N211 C218 C221 -102.4(4) . . . . ?
N211 C218 C221 C222 25.3(5) . . . . ?
N211 C218 C221 C223 -154.3(3) . . . . ?
C223 C221 C222 C222 0.1(7) . . . 7_665 ?
C218 C221 C222 C222 -179.5(4) . . . 7_665 ?
C222 C221 C223 C223 -4.6(6) . . . 7_665 ?
C218 C221 C223 C223 174.9(4) . . . 7_665 ?
C222 C221 C223 C232 175.8(4) . . . . ?
C218 C221 C223 C232 -4.6(5) . . . . ?
C231 C231 C232 C223 -1.6(7) 7_665 . . . ?
C223 C223 C232 C231 -3.5(6) 7_665 . . . ?
C221 C223 C232 C231 176.0(4) . . . . ?
C315 N311 N312 C313 -1.2(4) . . . . ?
C318 N311 N312 C313 -179.6(3) . . . . ?
C315 N311 N312 Ag1 174.5(3) . . . . ?
C318 N311 N312 Ag1 -4.0(5) . . . . ?
N212 Ag1 N312 C313 111.6(4) . . . . ?
N112 Ag1 N312 C313 -53.3(4) . . . . ?
N212 Ag1 N312 N311 -63.2(3) . . . . ?
N112 Ag1 N312 N311 131.9(3) . . . . ?
N311 N312 C313 C314 1.3(5) . . . . ?
Ag1 N312 C313 C314 -174.3(3) . . . . ?
N311 N312 C313 C316 -176.7(4) . . . . ?
Ag1 N312 C313 C316 7.7(6) . . . . ?
N312 C313 C314 C315 -1.0(5) . . . . ?
C316 C313 C314 C315 176.8(5) . . . . ?
N312 N311 C315 C314 0.6(5) . . . . ?
C318 N311 C315 C314 178.8(4) . . . . ?
N312 N311 C315 C317 -179.9(4) . . . . ?
C318 N311 C315 C317 -1.7(7) . . . . ?
C313 C314 C315 N311 0.2(5) . . . . ?
C313 C314 C315 C317 -179.2(5) . . . . ?
C315 N311 C318 C124 -101.8(5) . . . 3_645 ?
N312 N311 C318 C124 76.3(4) . . . 3_645 ?
